data_7063895
loop_
_publ_author_name
'Li, Mengmeng'
'Du, Zhi-Hong'
'Bo, Chunbo'
'Li, Min'
'Chen, Fei'
'Liu, Ning'

_publ_section_title
;
 Zn--N3 complexes for the cycloaddition of epoxides with CO2 at
 atmospheric pressure
;
_journal_issue 30
_journal_name_full 'New Journal of Chemistry'
_journal_page_first 13125
_journal_page_last 13135
_journal_paper_doi 10.1039/D5NJ01560J
_journal_volume 49
_journal_year 2025
_chemical_formula_moiety 'C17 H12 Cl2 N4 Zn'
_chemical_formula_sum 'C17 H12 Cl2 N4 Zn'
_chemical_formula_weight 408.58
_space_group_crystal_system monoclinic
_space_group_IT_number 14
_space_group_name_Hall '-P 2ybc'
_space_group_name_H-M_alt 'P 1 21/c 1'
_atom_sites_solution_hydrogens geom
_atom_sites_solution_primary dual
_audit_creation_date 2024-12-04
_audit_creation_method
;
Olex2 1.3
(compiled 2020.11.12 svn.r5f609507 for OlexSys, GUI svn.r6408)
;
_audit_update_record
;
2025-03-17 deposited with the CCDC.	2025-07-06 downloaded from the CCDC.
;
_cell_angle_alpha 90
_cell_angle_beta 95.713(3)
_cell_angle_gamma 90
_cell_formula_units_Z 4
_cell_length_a 11.2951(12)
_cell_length_b 8.8320(8)
_cell_length_c 16.7065(16)
_cell_measurement_reflns_used 3339
_cell_measurement_temperature 296.15
_cell_measurement_theta_max 26.00
_cell_measurement_theta_min 2.45
_cell_volume 1658.3(3)
_computing_cell_refinement 'SAINT V8.38A (Bruker, 2018)'
_computing_data_reduction 'SAINT V8.38A (Bruker, 2018)'
_computing_molecular_graphics 'Olex2 1.3 (Dolomanov et al., 2009)'
_computing_publication_material 'Olex2 1.3 (Dolomanov et al., 2009)'
_computing_structure_refinement 'SHELXL 2019/2 (Sheldrick, 2015)'
_computing_structure_solution 'SHELXT  (Sheldrick, 2015)'
_diffrn_ambient_temperature 296.15
_diffrn_measured_fraction_theta_full 0.998
_diffrn_measured_fraction_theta_max 0.995
_diffrn_measurement_device_type 'Bruker D8 Venture'
_diffrn_measurement_method '\f and \w scans'
_diffrn_radiation_type MoK\a
_diffrn_radiation_wavelength 0.71073
_diffrn_reflns_av_R_equivalents 0.0767
_diffrn_reflns_av_unetI/netI 0.1623
_diffrn_reflns_Laue_measured_fraction_full 0.998
_diffrn_reflns_Laue_measured_fraction_max 0.995
_diffrn_reflns_limit_h_max 14
_diffrn_reflns_limit_h_min -14
_diffrn_reflns_limit_k_max 11
_diffrn_reflns_limit_k_min 0
_diffrn_reflns_limit_l_max 21
_diffrn_reflns_limit_l_min 0
_diffrn_reflns_number 4164
_diffrn_reflns_point_group_measured_fraction_full 0.998
_diffrn_reflns_point_group_measured_fraction_max 0.995
_diffrn_reflns_theta_full 25.242
_diffrn_reflns_theta_max 26.746
_diffrn_reflns_theta_min 2.450
_diffrn_source_current 1.4
_diffrn_source_power 0.07
_diffrn_source_voltage 50.0
_diffrn_standards_number 0
_exptl_absorpt_coefficient_mu 1.808
_exptl_absorpt_correction_T_max 0.7454
_exptl_absorpt_correction_T_min 0.4312
_exptl_absorpt_correction_type multi-scan
_exptl_absorpt_process_details
;
TWINABS-2012/1 (Bruker,2012) was used for absorption correction.

Final HKLF 4 output contains 31377 reflections, Rint = 0.2049
 (8469 with I > 3sig(I), Rint = 0.0898)
;
_exptl_crystal_colour 'clear light colourless'
_exptl_crystal_colour_lustre clear
_exptl_crystal_colour_modifier light
_exptl_crystal_colour_primary colourless
_exptl_crystal_density_diffrn 1.636
_exptl_crystal_description block
_exptl_crystal_F_000 824
_exptl_crystal_size_max 0.17
_exptl_crystal_size_mid 0.1
_exptl_crystal_size_min 0.09
_refine_diff_density_max 3.967
_refine_diff_density_min -1.095
_refine_diff_density_rms 0.175
_refine_ls_extinction_method none
_refine_ls_goodness_of_fit_ref 1.099
_refine_ls_hydrogen_treatment constr
_refine_ls_matrix_type full
_refine_ls_number_parameters 218
_refine_ls_number_reflns 4164
_refine_ls_number_restraints 0
_refine_ls_restrained_S_all 1.099
_refine_ls_R_factor_all 0.2325
_refine_ls_R_factor_gt 0.1400
_refine_ls_shift/su_max 0.000
_refine_ls_shift/su_mean 0.000
_refine_ls_structure_factor_coef Fsqd
_refine_ls_weighting_details 'w=1/[\s^2^(Fo^2^)+(0.0001P)^2^+37.5077P] where P=(Fo^2^+2Fc^2^)/3'
_refine_ls_weighting_scheme calc
_refine_ls_wR_factor_gt 0.2619
_refine_ls_wR_factor_ref 0.3072
_reflns_Friedel_coverage 0.000
_reflns_number_gt 2763
_reflns_number_total 4164
_reflns_threshold_expression 'I > 2\s(I)'
_cod_data_source_file d5nj01560j2.cif
_cod_data_source_block 20241204_lmm_0m_5
_cod_depositor_comments 'Adding full bibliography for 7063894--7063895.cif.'
_cod_database_code 7063895
_shelx_shelxl_version_number 2019/2
_shelx_space_group_comment
;
The symmetry employed for this shelxl refinement is uniquely defined
by the following loop, which should always be used as a source of
symmetry information in preference to the above space-group names.
They are only intended as comments.
;
_shelx_estimated_absorpt_t_max 0.854
_shelx_estimated_absorpt_t_min 0.749
_olex2_refinement_description
;
1. Twinned data refinement
 Scales: 0.887(4)
 0.113(4)
2. Fixed Uiso
 At 1.2 times of:
  All C(H) groups
3.a Aromatic/amide H refined with riding coordinates:
 C1(H1), C2(H2), C3(H3), C5(H5), C6(H6), C7(H7), C10(H10), C11(H11), C13(H13),
 C14(H14), C15(H15), C16(H16)
;
_olex2_submission_special_instructions 'No special instructions were received'

loop_
_space_group_symop_operation_xyz
'x, y, z'
'-x, y+1/2, -z+1/2'
'-x, -y, -z'
'x, -y-1/2, z-1/2'

loop_
_atom_site_label
_atom_site_type_symbol
_atom_site_fract_x
_atom_site_fract_y
_atom_site_fract_z
_atom_site_U_iso_or_equiv
_atom_site_adp_type
_atom_site_occupancy
_atom_site_site_symmetry_order
_atom_site_calc_flag
_atom_site_refinement_flags_posn
_atom_site_refinement_flags_adp
_atom_site_refinement_flags_occupancy
_atom_site_disorder_assembly
_atom_site_disorder_group
Zn1 Zn 0.72415(15) 0.2314(2) 0.60310(9) 0.0498(5) Uani 1 1 d . . . . .
Cl1 Cl 0.5726(4) 0.3666(5) 0.6456(3) 0.0633(11) Uani 1 1 d . . . . .
Cl2 Cl 0.8931(3) 0.1963(5) 0.6842(2) 0.0557(10) Uani 1 1 d . . . . .
N1 N 0.6431(11) 0.0019(13) 0.6216(8) 0.054(3) Uani 1 1 d . . . . .
N2 N 0.6289(10) -0.0788(14) 0.5505(7) 0.051(3) Uani 1 1 d . . . . .
N3 N 0.7104(9) 0.1238(12) 0.4919(7) 0.041(2) Uani 1 1 d . . . . .
N4 N 0.7932(9) 0.3955(12) 0.5190(7) 0.043(3) Uani 1 1 d . . . . .
C1 C 0.6004(13) -0.0847(18) 0.6757(9) 0.055(4) Uani 1 1 d . . . . .
H1 H 0.597368 -0.057522 0.729280 0.066 Uiso 1 1 calc R U . . .
C2 C 0.5602(13) -0.2230(18) 0.6428(11) 0.061(4) Uani 1 1 d . . . . .
H2 H 0.526417 -0.302202 0.669289 0.073 Uiso 1 1 calc R U . . .
C3 C 0.5807(13) -0.2182(17) 0.5633(11) 0.059(4) Uani 1 1 d . . . . .
H3 H 0.564909 -0.294562 0.525469 0.071 Uiso 1 1 calc R U . . .
C4 C 0.6664(12) -0.0164(18) 0.4814(9) 0.051(4) Uani 1 1 d . . . . .
C5 C 0.6592(12) -0.0918(17) 0.4090(8) 0.052(4) Uani 1 1 d . . . . .
H5 H 0.629057 -0.189639 0.403490 0.062 Uiso 1 1 calc R U . . .
C6 C 0.6986(15) -0.016(2) 0.3459(10) 0.067(4) Uani 1 1 d . . . . .
H6 H 0.692244 -0.062092 0.295606 0.080 Uiso 1 1 calc R U . . .
C7 C 0.7471(15) 0.1261(19) 0.3537(9) 0.062(4) Uani 1 1 d . . . . .
H7 H 0.778225 0.174035 0.310886 0.074 Uiso 1 1 calc R U . . .
C8 C 0.7480(12) 0.1950(17) 0.4282(7) 0.047(3) Uani 1 1 d . . . . .
C9 C 0.7906(11) 0.3488(16) 0.4444(8) 0.042(3) Uani 1 1 d . . . . .
C10 C 0.8334(14) 0.4427(19) 0.3838(8) 0.057(4) Uani 1 1 d . . . . .
H10 H 0.833597 0.407123 0.331404 0.068 Uiso 1 1 calc R U . . .
C11 C 0.8734(14) 0.5828(19) 0.4030(9) 0.057(4) Uani 1 1 d . . . . .
H11 H 0.897416 0.646073 0.363135 0.069 Uiso 1 1 calc R U . . .
C12 C 0.8791(13) 0.6350(17) 0.4844(9) 0.052(4) Uani 1 1 d . . . . .
C13 C 0.9252(13) 0.7765(16) 0.5089(11) 0.059(4) Uani 1 1 d . . . . .
H13 H 0.954640 0.840637 0.471409 0.071 Uiso 1 1 calc R U . . .
C14 C 0.9276(12) 0.8222(18) 0.5883(12) 0.062(5) Uani 1 1 d . . . . .
H14 H 0.958039 0.916477 0.604346 0.075 Uiso 1 1 calc R U . . .
C15 C 0.8844(12) 0.7267(17) 0.6425(10) 0.057(4) Uani 1 1 d . . . . .
H15 H 0.884352 0.758076 0.695653 0.068 Uiso 1 1 calc R U . . .
C16 C 0.8407(12) 0.5842(16) 0.6209(8) 0.045(3) Uani 1 1 d . . . . .
H16 H 0.814528 0.518684 0.658938 0.054 Uiso 1 1 calc R U . . .
C17 C 0.8373(12) 0.5430(18) 0.5416(8) 0.049(3) Uani 1 1 d . . . . .

loop_
_atom_site_aniso_label
_atom_site_aniso_U_11
_atom_site_aniso_U_22
_atom_site_aniso_U_33
_atom_site_aniso_U_23
_atom_site_aniso_U_13
_atom_site_aniso_U_12
Zn1 0.0514(9) 0.0596(11) 0.0395(8) -0.0025(8) 0.0101(6) 0.0008(9)
Cl1 0.055(2) 0.056(2) 0.084(3) -0.020(2) 0.030(2) -0.0039(18)
Cl2 0.055(2) 0.068(2) 0.0435(17) 0.0056(16) -0.0004(15) -0.0003(18)
N1 0.058(8) 0.040(7) 0.067(8) 0.009(6) 0.012(6) 0.001(6)
N2 0.041(6) 0.050(7) 0.062(7) 0.000(6) 0.008(5) 0.007(6)
N3 0.027(5) 0.030(6) 0.065(7) -0.002(5) 0.002(5) 0.001(4)
N4 0.031(6) 0.036(6) 0.063(7) 0.001(5) 0.013(5) -0.003(5)
C1 0.047(9) 0.057(10) 0.063(9) 0.013(8) 0.017(7) 0.010(7)
C2 0.045(8) 0.050(10) 0.088(11) 0.023(9) 0.014(8) 0.002(7)
C3 0.044(8) 0.036(8) 0.097(12) 0.017(8) 0.001(8) 0.002(7)
C4 0.033(7) 0.060(10) 0.061(9) 0.007(7) 0.008(6) 0.004(6)
C5 0.041(8) 0.055(9) 0.057(8) -0.028(7) -0.010(6) -0.005(7)
C6 0.053(10) 0.082(13) 0.064(10) -0.002(9) -0.002(8) -0.003(9)
C7 0.076(12) 0.063(10) 0.047(8) -0.008(7) 0.011(8) -0.005(9)
C8 0.040(7) 0.063(10) 0.037(6) -0.012(6) 0.002(5) 0.012(6)
C9 0.028(6) 0.050(8) 0.049(7) 0.008(6) 0.010(5) 0.011(6)
C10 0.063(10) 0.072(11) 0.037(7) 0.015(7) 0.019(7) 0.009(8)
C11 0.057(9) 0.058(10) 0.058(9) 0.020(8) 0.012(7) -0.002(8)
C12 0.045(8) 0.044(9) 0.065(9) 0.010(7) 0.004(7) 0.005(6)
C13 0.048(8) 0.031(8) 0.098(12) 0.001(8) 0.007(8) -0.005(7)
C14 0.025(7) 0.041(9) 0.121(15) -0.006(9) 0.007(8) 0.005(6)
C15 0.039(7) 0.052(9) 0.078(10) -0.028(8) 0.004(7) -0.004(7)
C16 0.043(8) 0.043(8) 0.049(7) 0.000(6) -0.003(6) 0.005(6)
C17 0.032(7) 0.063(10) 0.054(8) 0.011(7) 0.009(6) 0.008(6)

loop_
_atom_type_symbol
_atom_type_description
_atom_type_scat_dispersion_real
_atom_type_scat_dispersion_imag
_atom_type_scat_source
C C 0.0033 0.0016 'International Tables Vol C Tables 4.2.6.8 and 6.1.1.4'
H H 0.0000 0.0000 'International Tables Vol C Tables 4.2.6.8 and 6.1.1.4'
Cl Cl 0.1484 0.1585 'International Tables Vol C Tables 4.2.6.8 and 6.1.1.4'
N N 0.0061 0.0033 'International Tables Vol C Tables 4.2.6.8 and 6.1.1.4'
Zn Zn 0.2839 1.4301 'International Tables Vol C Tables 4.2.6.8 and 6.1.1.4'

loop_
_geom_angle_atom_site_label_1
_geom_angle_atom_site_label_2
_geom_angle_atom_site_label_3
_geom_angle
_geom_angle_site_symmetry_1
_geom_angle_site_symmetry_3
_geom_angle_publ_flag
Cl2 Zn1 Cl1 120.49(16) . . ?
Cl2 Zn1 N1 97.2(4) . . ?
N1 Zn1 Cl1 95.8(3) . . ?
N3 Zn1 Cl1 122.1(3) . . ?
N3 Zn1 Cl2 117.3(3) . . ?
N3 Zn1 N1 73.5(4) . . ?
N3 Zn1 N4 74.5(4) . . ?
N4 Zn1 Cl1 100.4(3) . . ?
N4 Zn1 Cl2 98.1(3) . . ?
N4 Zn1 N1 147.9(4) . . ?
N2 N1 Zn1 111.1(8) . . ?
C1 N1 Zn1 143.1(11) . . ?
C1 N1 N2 105.8(12) . . ?
N1 N2 C4 119.5(12) . . ?
C3 N2 N1 110.1(12) . . ?
C3 N2 C4 130.3(14) . . ?
C4 N3 Zn1 122.3(10) . . ?
C4 N3 C8 118.2(12) . . ?
C8 N3 Zn1 119.6(9) . . ?
C9 N4 Zn1 114.9(9) . . ?
C9 N4 C17 120.8(11) . . ?
C17 N4 Zn1 124.3(9) . . ?
N1 C1 H1 124.3 . . ?
N1 C1 C2 111.4(14) . . ?
C2 C1 H1 124.3 . . ?
C1 C2 H2 127.0 . . ?
C3 C2 C1 106.0(14) . . ?
C3 C2 H2 127.0 . . ?
N2 C3 H3 126.7 . . ?
C2 C3 N2 106.7(15) . . ?
C2 C3 H3 126.7 . . ?
N3 C4 N2 113.5(13) . . ?
N3 C4 C5 123.5(14) . . ?
C5 C4 N2 123.0(14) . . ?
C4 C5 H5 121.7 . . ?
C6 C5 C4 116.6(14) . . ?
C6 C5 H5 121.7 . . ?
C5 C6 H6 118.8 . . ?
C5 C6 C7 122.4(16) . . ?
C7 C6 H6 118.8 . . ?
C6 C7 H7 121.4 . . ?
C6 C7 C8 117.1(15) . . ?
C8 C7 H7 121.4 . . ?
N3 C8 C7 122.2(14) . . ?
N3 C8 C9 114.4(11) . . ?
C7 C8 C9 123.4(13) . . ?
N4 C9 C8 116.5(11) . . ?
N4 C9 C10 120.9(13) . . ?
C10 C9 C8 122.5(13) . . ?
C9 C10 H10 120.2 . . ?
C11 C10 C9 119.6(14) . . ?
C11 C10 H10 120.2 . . ?
C10 C11 H11 119.8 . . ?
C10 C11 C12 120.3(13) . . ?
C12 C11 H11 119.8 . . ?
C13 C12 C11 123.1(14) . . ?
C17 C12 C11 119.0(14) . . ?
C17 C12 C13 117.9(15) . . ?
C12 C13 H13 119.6 . . ?
C14 C13 C12 120.8(15) . . ?
C14 C13 H13 119.6 . . ?
C13 C14 H14 120.6 . . ?
C15 C14 C13 118.8(15) . . ?
C15 C14 H14 120.6 . . ?
C14 C15 H15 119.0 . . ?
C14 C15 C16 122.0(15) . . ?
C16 C15 H15 119.0 . . ?
C15 C16 H16 121.0 . . ?
C17 C16 C15 117.9(14) . . ?
C17 C16 H16 121.0 . . ?
C12 C17 N4 119.2(13) . . ?
C16 C17 N4 118.2(13) . . ?
C16 C17 C12 122.5(15) . . ?

loop_
_geom_bond_atom_site_label_1
_geom_bond_atom_site_label_2
_geom_bond_distance
_geom_bond_site_symmetry_2
_geom_bond_publ_flag
Zn1 Cl1 2.259(4) . ?
Zn1 Cl2 2.250(4) . ?
Zn1 N1 2.258(12) . ?
Zn1 N3 2.078(11) . ?
Zn1 N4 2.214(11) . ?
N1 N2 1.380(16) . ?
N1 C1 1.313(17) . ?
N2 C3 1.371(18) . ?
N2 C4 1.384(17) . ?
N3 C4 1.339(18) . ?
N3 C8 1.342(17) . ?
N4 C9 1.309(16) . ?
N4 C17 1.432(19) . ?
C1 H1 0.9300 . ?
C1 C2 1.40(2) . ?
C2 H2 0.9300 . ?
C2 C3 1.37(2) . ?
C3 H3 0.9300 . ?
C4 C5 1.376(19) . ?
C5 H5 0.9300 . ?
C5 C6 1.36(2) . ?
C6 H6 0.9300 . ?
C6 C7 1.37(2) . ?
C7 H7 0.9300 . ?
C7 C8 1.384(18) . ?
C8 C9 1.46(2) . ?
C9 C10 1.430(18) . ?
C10 H10 0.9300 . ?
C10 C11 1.34(2) . ?
C11 H11 0.9300 . ?
C11 C12 1.43(2) . ?
C12 C13 1.40(2) . ?
C12 C17 1.374(19) . ?
C13 H13 0.9300 . ?
C13 C14 1.38(2) . ?
C14 H14 0.9300 . ?
C14 C15 1.36(2) . ?
C15 H15 0.9300 . ?
C15 C16 1.387(19) . ?
C16 H16 0.9300 . ?
C16 C17 1.370(19) . ?

loop_
_geom_torsion_atom_site_label_1
_geom_torsion_atom_site_label_2
_geom_torsion_atom_site_label_3
_geom_torsion_atom_site_label_4
_geom_torsion
_geom_torsion_site_symmetry_1
_geom_torsion_site_symmetry_2
_geom_torsion_site_symmetry_3
_geom_torsion_site_symmetry_4
_geom_torsion_publ_flag
Zn1 N1 N2 C3 179.4(9) . . . . ?
Zn1 N1 N2 C4 1.8(14) . . . . ?
Zn1 N1 C1 C2 178.8(12) . . . . ?
Zn1 N3 C4 N2 1.7(15) . . . . ?
Zn1 N3 C4 C5 -178.2(10) . . . . ?
Zn1 N3 C8 C7 176.4(11) . . . . ?
Zn1 N3 C8 C9 -2.9(14) . . . . ?
Zn1 N4 C9 C8 -2.5(14) . . . . ?
Zn1 N4 C9 C10 -179.5(10) . . . . ?
Zn1 N4 C17 C12 179.4(10) . . . . ?
Zn1 N4 C17 C16 2.2(16) . . . . ?
N1 N2 C3 C2 2.2(16) . . . . ?
N1 N2 C4 N3 -2.3(17) . . . . ?
N1 N2 C4 C5 177.6(12) . . . . ?
N1 C1 C2 C3 0.1(18) . . . . ?
N2 N1 C1 C2 1.2(16) . . . . ?
N2 C4 C5 C6 179.4(14) . . . . ?
N3 C4 C5 C6 -1(2) . . . . ?
N3 C8 C9 N4 3.5(16) . . . . ?
N3 C8 C9 C10 -179.5(12) . . . . ?
N4 C9 C10 C11 -2(2) . . . . ?
C1 N1 N2 C3 -2.2(15) . . . . ?
C1 N1 N2 C4 -179.7(12) . . . . ?
C1 C2 C3 N2 -1.4(16) . . . . ?
C3 N2 C4 N3 -179.4(13) . . . . ?
C3 N2 C4 C5 1(2) . . . . ?
C4 N2 C3 C2 179.5(14) . . . . ?
C4 N3 C8 C7 -3(2) . . . . ?
C4 N3 C8 C9 178.1(11) . . . . ?
C4 C5 C6 C7 2(2) . . . . ?
C5 C6 C7 C8 -4(2) . . . . ?
C6 C7 C8 N3 4(2) . . . . ?
C6 C7 C8 C9 -176.6(14) . . . . ?
C7 C8 C9 N4 -175.7(14) . . . . ?
C7 C8 C9 C10 1(2) . . . . ?
C8 N3 C4 N2 -179.2(11) . . . . ?
C8 N3 C4 C5 0.8(19) . . . . ?
C8 C9 C10 C11 -178.9(13) . . . . ?
C9 N4 C17 C12 -1.1(19) . . . . ?
C9 N4 C17 C16 -178.3(12) . . . . ?
C9 C10 C11 C12 3(2) . . . . ?
C10 C11 C12 C13 176.7(15) . . . . ?
C10 C11 C12 C17 -3(2) . . . . ?
C11 C12 C13 C14 179.3(14) . . . . ?
C11 C12 C17 N4 2(2) . . . . ?
C11 C12 C17 C16 179.3(13) . . . . ?
C12 C13 C14 C15 0(2) . . . . ?
C13 C12 C17 N4 -177.9(12) . . . . ?
C13 C12 C17 C16 -1(2) . . . . ?
C13 C14 C15 C16 1(2) . . . . ?
C14 C15 C16 C17 -3(2) . . . . ?
C15 C16 C17 N4 179.4(12) . . . . ?
C15 C16 C17 C12 2(2) . . . . ?
C17 N4 C9 C8 178.0(11) . . . . ?
C17 N4 C9 C10 1.0(19) . . . . ?
C17 C12 C13 C14 0(2) . . . . ?

loop_
_twin_individual_id
_twin_individual_mass_fraction_refined
1 0.887(4)
2 0.113(4)
